data_7035967
loop_
_publ_author_name
'Brisdon, Alan K.'
'Ali Ghaba, Hana'
'Beutel, Bernd'
'Egjandi, Amina'
'Addaraidi, Arij'
'Pritchard, Robin G.'

_publ_section_title
;
 Perfluoropropenyl-containing phosphines from HFC replacements.
;
_journal_issue 45
_journal_name_full 'Dalton transactions (Cambridge, England : 2003)'
_journal_page_first 19717
_journal_page_last 19731
_journal_paper_doi 10.1039/c5dt02043c
_journal_volume 44
_journal_year 2015
_chemical_compound_source 'synthesis as described'
_chemical_formula_moiety 'C9 H14 F5 P1 Se1'
_chemical_formula_sum 'C9 H14 F5 P Se'
_chemical_formula_weight 327.13
_chemical_name_systematic
;
 iPr2P(Se)(CF=CF(CF3))
;
_space_group_IT_number 2
_symmetry_cell_setting triclinic
_symmetry_Int_Tables_number 2
_symmetry_space_group_name_Hall '-P 1'
_symmetry_space_group_name_H-M 'P -1'
_atom_sites_solution_hydrogens geom
_atom_sites_solution_primary direct
_atom_sites_solution_secondary difmap
_audit_conform_dict_location ftp://ftp.iucr.org/pub/cif_core.dic
_audit_conform_dict_name cif_core.dic
_audit_conform_dict_version 2.4
_audit_creation_date 2010-12-22T15:41:30-00:00
_audit_creation_method 'WinGX routine CIF_UPDATE'
_audit_update_record
;
2015-07-08 deposited with the CCDC.
2015-07-16 downloaded from the CCDC.
;
_cell_angle_alpha 77.095(4)
_cell_angle_beta 78.880(5)
_cell_angle_gamma 73.227(9)
_cell_formula_units_Z 2
_cell_length_a 6.9690(7)
_cell_length_b 7.7290(7)
_cell_length_c 12.4730(16)
_cell_measurement_reflns_used 2066
_cell_measurement_temperature 100(2)
_cell_measurement_theta_max 26
_cell_measurement_theta_min 2
_cell_measurement_wavelength 0.71073
_cell_volume 621.04(12)
_computing_cell_refinement 'HKL Scalepack (Otwinowski & Minor 1997)'
_computing_data_collection 'Collect (Nonius BV, 1997-2000)'
_computing_data_reduction 'HKL Denzo and Scalepack (Otwinowski & Minor 1997)'
_computing_molecular_graphics 'Ortep-3 for Windows (Farrugia, 1997)'
_computing_publication_material 'WinGX publication routines (Farrugia, 1999)'
_computing_structure_refinement 'SHELXL-97 (Sheldrick, 2008)'
_computing_structure_solution 'SIR92 (Giacovazzo et al, 1993)'
_diffrn_ambient_temperature 100(2)
_diffrn_detector 'CCD plate'
_diffrn_detector_area_resol_mean 9
_diffrn_measured_fraction_theta_full 0.924
_diffrn_measured_fraction_theta_max 0.924
_diffrn_measurement_device '95mm CCD camera on \k-goniostat'
_diffrn_measurement_device_type KappaCCD
_diffrn_measurement_method 'CCD rotation images, thick slices'
_diffrn_orient_matrix_type 'by Nonius Collect from scalepack cell'
_diffrn_orient_matrix_UB_11 0.117167
_diffrn_orient_matrix_UB_12 -0.109027
_diffrn_orient_matrix_UB_13 0.141645E-1
_diffrn_orient_matrix_UB_21 0.549491E-1
_diffrn_orient_matrix_UB_22 0.195255E-1
_diffrn_orient_matrix_UB_23 -0.807281E-1
_diffrn_orient_matrix_UB_31 0.784032E-1
_diffrn_orient_matrix_UB_32 0.81211E-1
_diffrn_orient_matrix_UB_33 0.133599E-1
_diffrn_radiation_monochromator graphite
_diffrn_radiation_probe x-ray
_diffrn_radiation_type MoK\a
_diffrn_radiation_wavelength 0.71073
_diffrn_reflns_av_R_equivalents 0.1221
_diffrn_reflns_av_unetI/netI 0.1289
_diffrn_reflns_limit_h_max 7
_diffrn_reflns_limit_h_min -7
_diffrn_reflns_limit_k_max 9
_diffrn_reflns_limit_k_min -9
_diffrn_reflns_limit_l_max 15
_diffrn_reflns_limit_l_min -14
_diffrn_reflns_number 6746
_diffrn_reflns_reduction_process
;
 Scaled and merged with Sortav
 R.H. Blessing, (1987) Cryst. Rev. 1, 3-58
 R.H. Blessing, (1989) J. Appl. Cryst. 22, 396-397
;
_diffrn_reflns_theta_full 25.49
_diffrn_reflns_theta_max 25.49
_diffrn_reflns_theta_min 3.08
_diffrn_source 'Enraf Nonius FR590'
_exptl_absorpt_coefficient_mu 3.185
_exptl_absorpt_correction_T_max 0.7011
_exptl_absorpt_correction_T_min 0.7011
_exptl_absorpt_correction_type multi-scan
_exptl_absorpt_process_details
;
 R.H. Blessing, Acta Cryst. (1995), A51, 33-38
;
_exptl_crystal_colour colourless
_exptl_crystal_density_diffrn 1.749
_exptl_crystal_density_method 'not measured'
_exptl_crystal_description prism
_exptl_crystal_F_000 324
_exptl_crystal_size_max 0.12
_exptl_crystal_size_mid 0.12
_exptl_crystal_size_min 0.12
_refine_diff_density_max 0.675
_refine_diff_density_min -1.132
_refine_diff_density_rms 0.146
_refine_ls_extinction_method none
_refine_ls_goodness_of_fit_ref 1.107
_refine_ls_hydrogen_treatment constr
_refine_ls_matrix_type full
_refine_ls_number_parameters 145
_refine_ls_number_reflns 2143
_refine_ls_number_restraints 0
_refine_ls_restrained_S_all 1.107
_refine_ls_R_factor_all 0.0681
_refine_ls_R_factor_gt 0.0561
_refine_ls_shift/su_max 0
_refine_ls_shift/su_mean 0
_refine_ls_structure_factor_coef Fsqd
_refine_ls_weighting_details 'calc w=1/[\s^2^(Fo^2^)+(0.0404P)^2^+0.7715P] where P=(Fo^2^+2Fc^2^)/3'
_refine_ls_weighting_scheme calc
_refine_ls_wR_factor_gt 0.1414
_refine_ls_wR_factor_ref 0.1532
_reflns_number_gt 1731
_reflns_number_total 2143
_reflns_threshold_expression >2\s(I)
_cod_data_source_file c5dt02043c1.cif
_cod_data_source_block shelxl
_cod_depositor_comments 'Adding full bibliography for 7035966--7035973.cif.'
_cod_database_code 7035967

loop_
_symmetry_equiv_pos_as_xyz
'x, y, z'
'-x, -y, -z'

loop_
_atom_site_label
_atom_site_type_symbol
_atom_site_fract_x
_atom_site_fract_y
_atom_site_fract_z
_atom_site_U_iso_or_equiv
_atom_site_adp_type
_atom_site_occupancy
_atom_site_symmetry_multiplicity
_atom_site_calc_flag
_atom_site_refinement_flags
C1 C 0.1543(8) 0.1919(6) 0.1308(5) 0.0242(12) Uani 1 1 d .
C2 C 0.0297(9) 0.2541(7) 0.0537(5) 0.0289(13) Uani 1 1 d .
C3 C -0.1896(9) 0.2585(7) 0.0619(5) 0.0302(14) Uani 1 1 d .
C4 C 0.0910(9) 0.2477(7) 0.3593(5) 0.0289(12) Uani 1 1 d .
H4 H 0.0924 0.1901 0.424 0.035 Uiso 1 1 d R
C5 C 0.2702(10) 0.3350(8) 0.3390(5) 0.0356(14) Uani 1 1 d .
H5A H 0.3769 0.256 0.3563 0.043 Uiso 1 1 d R
H5B H 0.2726 0.3888 0.3879 0.043 Uiso 1 1 d R
C6 C -0.1077(10) 0.3970(7) 0.3436(5) 0.0377(15) Uani 1 1 d .
H5C H 0.3017 0.4235 0.2625 0.045 Uiso 1 1 d R
H6A H -0.129 0.4806 0.3964 0.045 Uiso 1 1 d R
H6B H -0.2418 0.3379 0.328 0.045 Uiso 1 1 d R
C7 C 0.3858(8) -0.0766(7) 0.2850(5) 0.0255(12) Uani 1 1 d .
H7 H 0.4759 0.0051 0.2571 0.031 Uiso 1 1 d R
C8 C 0.4029(9) -0.1771(8) 0.4036(5) 0.0330(13) Uani 1 1 d .
H8A H 0.3025 -0.2553 0.4347 0.04 Uiso 1 1 d R
H8B H 0.3757 -0.0999 0.461 0.04 Uiso 1 1 d R
H8C H 0.5287 -0.2626 0.4148 0.04 Uiso 1 1 d R
C9 C 0.4403(9) -0.2104(7) 0.2021(5) 0.0358(14) Uani 1 1 d .
H9A H 0.5572 -0.2739 0.2117 0.043 Uiso 1 1 d R
H9B H 0.4341 -0.1375 0.1316 0.043 Uiso 1 1 d R
H9C H 0.3509 -0.2824 0.2145 0.043 Uiso 1 1 d R
F1 F 0.3419(5) 0.2159(4) 0.0956(3) 0.0328(8) Uani 1 1 d .
F2 F 0.1016(5) 0.3287(4) -0.0485(3) 0.0341(8) Uani 1 1 d .
F3A F -0.2981(5) 0.3022(4) 0.1562(3) 0.0358(8) Uani 1 1 d .
F3B F -0.2153(5) 0.0972(4) 0.0511(3) 0.0376(9) Uani 1 1 d .
F3C F -0.2706(5) 0.3836(4) -0.0218(3) 0.0387(9) Uani 1 1 d .
P1 P 0.1283(2) 0.07093(17) 0.27605(12) 0.0244(3) Uani 1 1 d .
H6C H -0.1108 0.4612 0.2642 0.029 Uiso 1 1 d R
Se1 Se -0.09456(8) -0.07684(7) 0.31693(5) 0.0311(2) Uani 1 1 d .

loop_
_atom_site_aniso_label
_atom_site_aniso_U_11
_atom_site_aniso_U_22
_atom_site_aniso_U_33
_atom_site_aniso_U_23
_atom_site_aniso_U_13
_atom_site_aniso_U_12
C1 0.019(3) 0.024(2) 0.027(3) -0.002(2) -0.005(2) -0.004(2)
C2 0.036(4) 0.022(2) 0.025(3) -0.003(2) -0.003(2) -0.003(2)
C3 0.024(3) 0.030(3) 0.038(4) -0.009(3) -0.011(3) 0.000(2)
C4 0.036(3) 0.025(2) 0.024(3) -0.003(2) 0.000(2) -0.008(2)
C5 0.037(4) 0.036(3) 0.042(4) -0.015(3) -0.004(3) -0.017(3)
C6 0.049(4) 0.026(3) 0.032(3) -0.007(2) -0.007(3) 0.002(3)
C7 0.021(3) 0.026(3) 0.026(3) 0.000(2) 0.000(2) -0.008(2)
C8 0.031(3) 0.033(3) 0.034(4) -0.004(3) -0.002(2) -0.008(2)
C9 0.030(4) 0.032(3) 0.041(4) -0.006(3) -0.006(3) 0.001(2)
F1 0.0220(19) 0.0378(17) 0.037(2) -0.0012(15) -0.0042(14) -0.0096(13)
F2 0.036(2) 0.0376(17) 0.0251(19) -0.0004(15) -0.0015(14) -0.0103(14)
F3A 0.0277(19) 0.0441(18) 0.034(2) -0.0142(16) -0.0009(14) -0.0043(14)
F3B 0.030(2) 0.0375(17) 0.048(2) -0.0146(17) -0.0096(16) -0.0062(14)
F3C 0.036(2) 0.0399(17) 0.040(2) 0.0019(16) -0.0128(16) -0.0100(15)
P1 0.0244(8) 0.0242(6) 0.0236(8) -0.0042(6) -0.0006(5) -0.0064(5)
Se1 0.0281(4) 0.0320(3) 0.0344(4) -0.0024(3) -0.0022(3) -0.0134(2)

loop_
_atom_type_symbol
_atom_type_description
_atom_type_scat_dispersion_real
_atom_type_scat_dispersion_imag
_atom_type_scat_source
C C 0.0033 0.0016 'International Tables Vol C Tables 4.2.6.8 and 6.1.1.4'
H H 0 0 'International Tables Vol C Tables 4.2.6.8 and 6.1.1.4'
F F 0.0171 0.0103 'International Tables Vol C Tables 4.2.6.8 and 6.1.1.4'
P P 0.1023 0.0942 'International Tables Vol C Tables 4.2.6.8 and 6.1.1.4'
Se Se -0.0929 2.2259 'International Tables Vol C Tables 4.2.6.8 and 6.1.1.4'

loop_
_geom_angle_atom_site_label_1
_geom_angle_atom_site_label_2
_geom_angle_atom_site_label_3
_geom_angle
C2 C1 F1 114.4(5)
C2 C1 P1 133.6(5)
F1 C1 P1 111.9(3)
C1 C2 F2 118.4(6)
C1 C2 C3 130.2(6)
F2 C2 C3 111.4(4)
F3A C3 F3C 107.7(4)
F3A C3 F3B 107.9(5)
F3C C3 F3B 106.0(4)
F3A C3 C2 113.2(5)
F3C C3 C2 109.3(5)
F3B C3 C2 112.4(4)
C5 C4 C6 110.5(4)
C5 C4 P1 113.4(4)
C6 C4 P1 111.7(4)
C5 C4 H4 104
C6 C4 H4 112.7
P1 C4 H4 104.1
C4 C5 H5A 111.2
C4 C5 H5B 114.2
H5A C5 H5B 89.9
C4 C5 H5C 120.9
H5A C5 H5C 110.5
H5B C5 H5C 105.7
C4 C6 H6A 108.7
C4 C6 H6B 113.1
H6A C6 H6B 122.7
C4 C6 H6C 112
H6A C6 H6C 113.8
H6B C6 H6C 84.6
C8 C7 C9 112.0(4)
C8 C7 P1 109.7(4)
C9 C7 P1 110.1(4)
C8 C7 H7 114.2
C9 C7 H7 104.9
P1 C7 H7 105.6
C7 C8 H8A 114.4
C7 C8 H8B 116.6
H8A C8 H8B 101
C7 C8 H8C 115.3
H8A C8 H8C 102.5
H8B C8 H8C 105.1
C7 C9 H9A 104.7
C7 C9 H9B 106.2
H9A C9 H9B 113.1
C7 C9 H9C 112
H9A C9 H9C 111.4
H9B C9 H9C 109.3
C4 P1 C7 107.2(3)
C4 P1 C1 104.8(2)
C7 P1 C1 101.2(2)
C4 P1 Se1 114.6(2)
C7 P1 Se1 113.20(18)
C1 P1 Se1 114.70(18)

loop_
_geom_bond_atom_site_label_1
_geom_bond_atom_site_label_2
_geom_bond_distance
C1 C2 1.336(8)
C1 F1 1.349(6)
C1 P1 1.845(6)
C2 F2 1.342(7)
C2 C3 1.503(9)
C3 F3A 1.325(7)
C3 F3C 1.344(6)
C3 F3B 1.348(6)
C4 C5 1.538(8)
C4 C6 1.539(7)
C4 P1 1.827(5)
C4 H4 0.8301
C5 H5A 0.8441
C5 H5B 0.816
C5 H5C 1.0679
C6 H6A 0.985
C6 H6B 1.2152
C6 H6C 1.0044
C7 C8 1.519(8)
C7 C9 1.543(8)
C7 P1 1.837(5)
C7 H7 0.9799
C8 H8A 1.0198
C8 H8B 0.9892
C8 H8C 0.9472
C9 H9A 0.8364
C9 H9B 0.9337
C9 H9C 0.9197
P1 Se1 2.1057(16)
